data_7125066
loop_
_publ_author_name
'El Sayed Moussa, M.'
'Evariste, S.'
'Wong, H.-L.'
'Le Bras, L.'
'Roiland, C.'
'Le Polles, L.'
'Le Guennic, B.'
'Costuas, K.'
'Yam, V. W.-W.'
'Lescop, C.'

_publ_section_title
;
 A solid state highly emissive Cu(i) metallacycle: promotion of
 cuprophilic interactions at the excited states.
;
_journal_issue 76
_journal_name_full 'Chemical communications (Cambridge, England)'
_journal_page_first 11370
_journal_page_last 11373
_journal_paper_doi 10.1039/c6cc06613e
_journal_volume 52
_journal_year 2016
_chemical_formula_moiety 'C102 H88 Cl0 Cu4 F12 N2 P10'
_chemical_formula_sum 'C102 H88 Cl0 Cu4 F12 N2 P10'
_chemical_formula_weight 2133.60
_space_group_IT_number 14
_space_group_name_Hall '-P 2yn'
_space_group_name_H-M_alt 'P 1 21/n 1'
_symmetry_cell_setting monoclinic
_symmetry_space_group_name_H-M 'P 1 21/n 1'
_atom_sites_solution_hydrogens geom
_atom_sites_solution_primary direct
_atom_sites_solution_secondary difmap
_audit_creation_method SHELXL-97
_audit_update_record
;
2016-03-13 deposited with the CCDC.
2016-08-12 downloaded from the CCDC.
;
_cell_angle_alpha 90.00
_cell_angle_beta 100.733(9)
_cell_angle_gamma 90.00
_cell_formula_units_Z 2
_cell_length_a 14.023(3)
_cell_length_b 20.778(5)
_cell_length_c 19.191(4)
_cell_measurement_reflns_used 7181
_cell_measurement_temperature 250(2)
_cell_measurement_theta_max 22.86
_cell_measurement_theta_min 2.24
_cell_volume 5494(2)
_computing_structure_refinement 'SHELXL-97 (Sheldrick, 1997)'
_computing_structure_solution 'SHELXS-97 (Sheldrick, 1990)'
_diffrn_ambient_temperature 250(2)
_diffrn_measured_fraction_theta_full 0.994
_diffrn_measured_fraction_theta_max 0.994
_diffrn_measurement_device_type CCD
_diffrn_measurement_method none
_diffrn_radiation_monochromator graphite
_diffrn_radiation_source 'fine-focus sealed tube'
_diffrn_radiation_type MoK\a
_diffrn_radiation_wavelength 0.71073
_diffrn_reflns_av_R_equivalents 0.0452
_diffrn_reflns_av_sigmaI/netI 0.0598
_diffrn_reflns_limit_h_max 16
_diffrn_reflns_limit_h_min -17
_diffrn_reflns_limit_k_max 25
_diffrn_reflns_limit_k_min -26
_diffrn_reflns_limit_l_max 23
_diffrn_reflns_limit_l_min -23
_diffrn_reflns_number 36667
_diffrn_reflns_theta_full 26.43
_diffrn_reflns_theta_max 26.43
_diffrn_reflns_theta_min 1.46
_diffrn_standards_decay_% none
_exptl_absorpt_coefficient_mu 0.972
_exptl_absorpt_correction_type none
_exptl_crystal_colour white
_exptl_crystal_density_diffrn 1.290
_exptl_crystal_density_method 'not measured'
_exptl_crystal_description block
_exptl_crystal_F_000 2176
_exptl_crystal_size_max 0.22
_exptl_crystal_size_mid 0.14
_exptl_crystal_size_min 0.10
_refine_diff_density_max 0.854
_refine_diff_density_min -0.567
_refine_diff_density_rms 0.122
_refine_ls_extinction_coef 0.0021(3)
_refine_ls_extinction_expression Fc^*^=kFc[1+0.001xFc^2^\l^3^/sin(2\q)]^-1/4^
_refine_ls_extinction_method SHELXL
_refine_ls_goodness_of_fit_ref 0.977
_refine_ls_hydrogen_treatment constr
_refine_ls_matrix_type full
_refine_ls_number_parameters 596
_refine_ls_number_reflns 11250
_refine_ls_number_restraints 0
_refine_ls_restrained_S_all 0.977
_refine_ls_R_factor_all 0.0834
_refine_ls_R_factor_gt 0.0561
_refine_ls_shift/su_max 0.001
_refine_ls_shift/su_mean 0.000
_refine_ls_structure_factor_coef Fsqd
_refine_ls_weighting_details 'calc w=1/[\s^2^(Fo^2^)+(0.1012P)^2^+0.0000P] where P=(Fo^2^+2Fc^2^)/3'
_refine_ls_weighting_scheme calc
_refine_ls_wR_factor_gt 0.1514
_refine_ls_wR_factor_ref 0.1646
_reflns_number_gt 7341
_reflns_number_total 11250
_reflns_threshold_expression >2sigma(I)
_cod_data_source_file c6cc06613e2.cif
_cod_data_source_block sq
_cod_original_sg_symbol_H-M P21/n
_cod_database_code 7125066

loop_
_symmetry_equiv_pos_as_xyz
'x, y, z'
'-x+1/2, y+1/2, -z+1/2'
'-x, -y, -z'
'x-1/2, -y-1/2, z-1/2'

loop_
_atom_site_label
_atom_site_type_symbol
_atom_site_fract_x
_atom_site_fract_y
_atom_site_fract_z
_atom_site_U_iso_or_equiv
_atom_site_adp_type
_atom_site_occupancy
_atom_site_symmetry_multiplicity
_atom_site_calc_flag
_atom_site_refinement_flags
_atom_site_disorder_group
Cu1 Cu 0.50427(3) 0.14824(2) 0.58303(2) 0.03724(14) Uani 1 1 d . .
Cu2 Cu 0.37327(3) 0.05229(2) 0.51344(2) 0.03967(15) Uani 1 1 d . .
P1 P 0.44964(7) 0.15093(4) 0.68610(5) 0.0369(2) Uani 1 1 d . .
P2 P 0.33362(7) 0.03500(5) 0.62117(5) 0.0367(2) Uani 1 1 d . .
P3 P 0.50272(7) 0.21846(5) 0.49296(5) 0.0366(2) Uani 1 1 d . .
P4 P 0.32046(7) 0.13668(4) 0.44250(5) 0.0369(2) Uani 1 1 d . .
C100 C 0.386(3) -0.026(2) 0.465(2) 0.021(7) Uiso 0.26(4) 1 d P 1
N100 N 0.579(2) 0.0695(15) 0.5612(16) 0.023(7) Uiso 0.26(4) 1 d P 1
N101 N 0.4042(9) -0.0295(6) 0.4695(7) 0.044(3) Uani 0.74(4) 1 d P 2
C101 C 0.5618(11) 0.0738(6) 0.5496(8) 0.041(3) Uani 0.74(4) 1 d P 2
C1 C 0.4206(3) 0.22872(18) 0.7219(2) 0.0447(9) Uani 1 1 d . .
C2 C 0.3419(4) 0.2626(2) 0.6880(3) 0.0626(12) Uani 1 1 d . .
H2 H 0.2996 0.2441 0.6502 0.075 Uiso 1 1 calc R .
C3 C 0.3249(4) 0.3255(3) 0.7102(3) 0.0817(16) Uani 1 1 d . .
H3 H 0.2720 0.3491 0.6869 0.098 Uiso 1 1 calc R .
C4 C 0.3866(5) 0.3513(2) 0.7661(3) 0.0796(17) Uani 1 1 d . .
H4 H 0.3746 0.3924 0.7816 0.096 Uiso 1 1 calc R .
C5 C 0.4654(4) 0.3187(2) 0.7998(3) 0.0730(15) Uani 1 1 d . .
H5 H 0.5074 0.3374 0.8376 0.088 Uiso 1 1 calc R .
C6 C 0.4827(3) 0.2572(2) 0.7774(3) 0.0586(12) Uani 1 1 d . .
H6 H 0.5371 0.2348 0.8001 0.070 Uiso 1 1 calc R .
C7 C 0.5310(3) 0.11464(18) 0.7601(2) 0.0443(9) Uani 1 1 d . .
C8 C 0.6287(3) 0.1121(2) 0.7580(2) 0.0607(12) Uani 1 1 d . .
H8 H 0.6507 0.1275 0.7183 0.073 Uiso 1 1 calc R .
C9 C 0.6941(4) 0.0870(3) 0.8137(3) 0.0833(17) Uani 1 1 d . .
H9 H 0.7601 0.0867 0.8123 0.100 Uiso 1 1 calc R .
C10 C 0.6619(4) 0.0624(3) 0.8712(3) 0.0852(18) Uani 1 1 d . .
H10 H 0.7059 0.0454 0.9090 0.102 Uiso 1 1 calc R .
C11 C 0.5655(4) 0.0628(3) 0.8732(3) 0.0825(17) Uani 1 1 d . .
H11 H 0.5437 0.0442 0.9115 0.099 Uiso 1 1 calc R .
C12 C 0.4995(4) 0.0906(2) 0.8188(2) 0.0649(13) Uani 1 1 d . .
H12 H 0.4342 0.0930 0.8219 0.078 Uiso 1 1 calc R .
C13 C 0.3348(3) 0.10712(18) 0.6770(2) 0.0411(9) Uani 1 1 d . .
H13A H 0.2820 0.1353 0.6563 0.049 Uiso 1 1 calc R .
H13B H 0.3243 0.0944 0.7237 0.049 Uiso 1 1 calc R .
C14 C 0.4003(3) -0.02479(18) 0.6810(2) 0.0457(10) Uani 1 1 d . .
C15 C 0.4967(3) -0.0329(2) 0.6833(2) 0.0647(13) Uani 1 1 d . .
H15 H 0.5270 -0.0095 0.6523 0.078 Uiso 1 1 calc R .
C16 C 0.5513(4) -0.0751(3) 0.7303(3) 0.0791(17) Uani 1 1 d . .
H16 H 0.6182 -0.0776 0.7337 0.095 Uiso 1 1 calc R .
C17 C 0.5062(5) -0.1122(3) 0.7709(4) 0.096(2) Uani 1 1 d . .
H17 H 0.5400 -0.1440 0.7995 0.115 Uiso 1 1 calc R .
C18 C 0.4103(5) -0.1026(5) 0.7698(5) 0.205(6) Uani 1 1 d . .
H18 H 0.3799 -0.1252 0.8014 0.245 Uiso 1 1 calc R .
C19 C 0.3575(4) -0.0608(4) 0.7237(4) 0.152(4) Uani 1 1 d . .
H19 H 0.2910 -0.0573 0.7219 0.183 Uiso 1 1 calc R .
C20 C 0.2080(3) 0.00642(18) 0.6080(2) 0.0399(9) Uani 1 1 d . .
C21 C 0.1353(3) 0.0346(2) 0.6391(2) 0.0526(11) Uani 1 1 d . .
H21 H 0.1499 0.0693 0.6698 0.063 Uiso 1 1 calc R .
C22 C 0.0425(3) 0.0107(2) 0.6244(3) 0.0623(12) Uani 1 1 d . .
H22 H -0.0060 0.0298 0.6444 0.075 Uiso 1 1 calc R .
C23 C 0.0212(3) -0.0411(2) 0.5802(3) 0.0626(13) Uani 1 1 d . .
H23 H -0.0415 -0.0576 0.5713 0.075 Uiso 1 1 calc R .
C24 C 0.0909(3) -0.0690(2) 0.5489(3) 0.0605(12) Uani 1 1 d . .
H24 H 0.0751 -0.1036 0.5181 0.073 Uiso 1 1 calc R .
C25 C 0.1842(3) -0.04576(19) 0.5631(2) 0.0486(10) Uani 1 1 d . .
H25 H 0.2318 -0.0652 0.5424 0.058 Uiso 1 1 calc R .
C31 C 0.4712(3) 0.30305(17) 0.4976(2) 0.0403(9) Uani 1 1 d . .
C32 C 0.4579(3) 0.3436(2) 0.4394(2) 0.0550(11) Uani 1 1 d . .
H32 H 0.4656 0.3278 0.3954 0.066 Uiso 1 1 calc R .
C33 C 0.4333(3) 0.4071(2) 0.4462(3) 0.0623(13) Uani 1 1 d . .
H33 H 0.4230 0.4338 0.4066 0.075 Uiso 1 1 calc R .
C34 C 0.4240(4) 0.4310(2) 0.5107(3) 0.0702(14) Uani 1 1 d . .
H34 H 0.4082 0.4741 0.5148 0.084 Uiso 1 1 calc R .
C35 C 0.4376(4) 0.3920(2) 0.5700(3) 0.0741(15) Uani 1 1 d . .
H35 H 0.4308 0.4085 0.6139 0.089 Uiso 1 1 calc R .
C36 C 0.4617(3) 0.3276(2) 0.5632(2) 0.0553(11) Uani 1 1 d . .
H36 H 0.4716 0.3009 0.6028 0.066 Uiso 1 1 calc R .
C37 C 0.6171(3) 0.22152(19) 0.4607(2) 0.0426(9) Uani 1 1 d . .
C38 C 0.6229(4) 0.2305(3) 0.3905(3) 0.0708(14) Uani 1 1 d . .
H38 H 0.5665 0.2334 0.3564 0.085 Uiso 1 1 calc R .
C39 C 0.7128(4) 0.2352(3) 0.3706(3) 0.0903(18) Uani 1 1 d . .
H39 H 0.7165 0.2404 0.3231 0.108 Uiso 1 1 calc R .
C40 C 0.7952(4) 0.2322(3) 0.4202(3) 0.0827(17) Uani 1 1 d . .
H40 H 0.8552 0.2373 0.4068 0.099 Uiso 1 1 calc R .
C41 C 0.7907(3) 0.2219(3) 0.4885(3) 0.0712(14) Uani 1 1 d . .
H41 H 0.8477 0.2188 0.5219 0.085 Uiso 1 1 calc R .
C42 C 0.7025(3) 0.2159(2) 0.5097(2) 0.0538(11) Uani 1 1 d . .
H42 H 0.7004 0.2080 0.5571 0.065 Uiso 1 1 calc R .
C43 C 0.4161(3) 0.18646(18) 0.4168(2) 0.0401(9) Uani 1 1 d . .
H43A H 0.3863 0.2222 0.3882 0.048 Uiso 1 1 calc R .
H43B H 0.4513 0.1609 0.3876 0.048 Uiso 1 1 calc R .
C44 C 0.2360(3) 0.19056(18) 0.4756(2) 0.0411(9) Uani 1 1 d . .
C45 C 0.1731(3) 0.1638(2) 0.5156(2) 0.0453(9) Uani 1 1 d . .
H45 H 0.1767 0.1199 0.5250 0.054 Uiso 1 1 calc R .
C46 C 0.1062(3) 0.1997(2) 0.5416(3) 0.0631(12) Uani 1 1 d . .
H46 H 0.0646 0.1803 0.5679 0.076 Uiso 1 1 calc R .
C47 C 0.1011(4) 0.2642(3) 0.5286(3) 0.0845(17) Uani 1 1 d . .
H47 H 0.0557 0.2890 0.5463 0.101 Uiso 1 1 calc R .
C48 C 0.1628(4) 0.2934(3) 0.4894(4) 0.0886(19) Uani 1 1 d . .
H48 H 0.1589 0.3375 0.4809 0.106 Uiso 1 1 calc R .
C49 C 0.2302(3) 0.2566(2) 0.4628(3) 0.0665(13) Uani 1 1 d . .
H49 H 0.2716 0.2760 0.4364 0.080 Uiso 1 1 calc R .
C50 C 0.2504(3) 0.11251(19) 0.3561(2) 0.0424(9) Uani 1 1 d . .
C51 C 0.2195(3) 0.0499(2) 0.3466(2) 0.0505(10) Uani 1 1 d . .
H51 H 0.2333 0.0209 0.3840 0.061 Uiso 1 1 calc R .
C52 C 0.1675(3) 0.0294(3) 0.2811(3) 0.0646(13) Uani 1 1 d . .
H52 H 0.1466 -0.0130 0.2751 0.078 Uiso 1 1 calc R .
C53 C 0.1478(3) 0.0716(3) 0.2265(3) 0.0727(15) Uani 1 1 d . .
H53 H 0.1142 0.0577 0.1827 0.087 Uiso 1 1 calc R .
C54 C 0.1772(4) 0.1351(3) 0.2355(3) 0.0710(14) Uani 1 1 d . .
H54 H 0.1630 0.1639 0.1979 0.085 Uiso 1 1 calc R .
C55 C 0.2275(3) 0.1555(2) 0.3002(2) 0.0536(11) Uani 1 1 d . .
H55 H 0.2463 0.1984 0.3065 0.064 Uiso 1 1 calc R .
F1 F 0.4132(5) 0.2683(3) 0.2671(2) 0.193(3) Uani 1 1 d . .
F2 F 0.4032(5) 0.25398(18) 0.1533(2) 0.175(3) Uani 1 1 d . .
F3 F 0.3040(3) 0.3220(5) 0.1822(3) 0.246(4) Uani 1 1 d . .
F4 F 0.4222(5) 0.3537(2) 0.1407(3) 0.184(3) Uani 1 1 d . .
F5 F 0.4185(4) 0.3719(2) 0.2554(2) 0.1460(19) Uani 1 1 d . .
P100 P 0.40753(11) 0.31214(7) 0.20425(7) 0.0709(4) Uani 1 1 d . .
F6 F 0.5202(4) 0.3090(4) 0.2219(4) 0.229(3) Uani 1 1 d . .

loop_
_atom_site_aniso_label
_atom_site_aniso_U_11
_atom_site_aniso_U_22
_atom_site_aniso_U_33
_atom_site_aniso_U_23
_atom_site_aniso_U_13
_atom_site_aniso_U_12
Cu1 0.0439(3) 0.0328(2) 0.0367(3) -0.00247(19) 0.0117(2) 0.00311(19)
Cu2 0.0481(3) 0.0309(3) 0.0412(3) -0.00217(19) 0.0115(2) 0.00427(19)
P1 0.0417(5) 0.0344(5) 0.0363(5) -0.0054(4) 0.0119(4) -0.0011(4)
P2 0.0373(5) 0.0330(5) 0.0404(5) -0.0003(4) 0.0083(4) -0.0012(4)
P3 0.0399(5) 0.0336(5) 0.0365(5) -0.0011(4) 0.0075(4) 0.0011(4)
P4 0.0384(5) 0.0323(5) 0.0397(5) -0.0010(4) 0.0068(4) 0.0027(4)
N101 0.042(6) 0.042(4) 0.048(4) -0.004(3) 0.006(4) 0.008(4)
C101 0.044(5) 0.039(5) 0.039(5) 0.007(4) 0.002(4) 0.011(4)
C1 0.056(2) 0.035(2) 0.050(2) -0.0104(18) 0.026(2) -0.0059(18)
C2 0.074(3) 0.052(3) 0.063(3) -0.012(2) 0.015(2) 0.013(2)
C3 0.095(4) 0.064(3) 0.092(4) -0.003(3) 0.031(3) 0.026(3)
C4 0.105(4) 0.048(3) 0.099(4) -0.027(3) 0.051(4) -0.004(3)
C5 0.084(4) 0.055(3) 0.089(4) -0.030(3) 0.039(3) -0.015(3)
C6 0.061(3) 0.054(3) 0.064(3) -0.020(2) 0.021(2) -0.010(2)
C7 0.049(2) 0.041(2) 0.044(2) -0.0060(18) 0.0098(18) 0.0003(17)
C8 0.051(3) 0.083(3) 0.051(3) 0.002(2) 0.015(2) 0.009(2)
C9 0.058(3) 0.118(5) 0.068(4) -0.008(3) -0.005(3) 0.024(3)
C10 0.086(4) 0.099(4) 0.060(3) 0.004(3) -0.014(3) 0.021(3)
C11 0.090(4) 0.090(4) 0.061(3) 0.022(3) -0.004(3) -0.017(3)
C12 0.061(3) 0.081(3) 0.052(3) 0.009(3) 0.009(2) -0.005(2)
C13 0.041(2) 0.044(2) 0.040(2) -0.0066(17) 0.0124(17) -0.0015(17)
C14 0.045(2) 0.039(2) 0.050(2) 0.0029(19) -0.0008(18) -0.0082(17)
C15 0.069(3) 0.079(3) 0.050(3) 0.016(2) 0.024(2) 0.037(3)
C16 0.086(4) 0.090(4) 0.059(3) 0.005(3) 0.009(3) 0.051(3)
C17 0.096(5) 0.069(4) 0.102(5) 0.035(3) -0.032(4) -0.007(3)
C18 0.079(5) 0.258(11) 0.249(11) 0.215(10) -0.043(6) -0.062(6)
C19 0.056(3) 0.194(8) 0.193(8) 0.153(7) -0.014(4) -0.025(4)
C20 0.040(2) 0.036(2) 0.044(2) 0.0060(17) 0.0099(17) -0.0001(16)
C21 0.046(2) 0.058(3) 0.057(3) 0.003(2) 0.015(2) -0.003(2)
C22 0.045(2) 0.068(3) 0.077(3) 0.018(3) 0.021(2) -0.001(2)
C23 0.045(3) 0.059(3) 0.079(3) 0.025(3) -0.001(2) -0.012(2)
C24 0.052(3) 0.044(2) 0.078(3) -0.005(2) -0.007(2) -0.008(2)
C25 0.046(2) 0.040(2) 0.058(3) -0.0001(19) 0.0044(19) -0.0001(18)
C31 0.040(2) 0.0307(19) 0.048(2) -0.0006(17) 0.0034(17) 0.0014(15)
C32 0.062(3) 0.046(2) 0.054(3) 0.005(2) 0.005(2) 0.001(2)
C33 0.062(3) 0.045(3) 0.074(3) 0.016(2) -0.002(2) -0.003(2)
C34 0.069(3) 0.035(2) 0.106(4) -0.003(3) 0.016(3) 0.005(2)
C35 0.093(4) 0.045(3) 0.088(4) -0.018(3) 0.024(3) 0.000(3)
C36 0.067(3) 0.041(2) 0.057(3) -0.002(2) 0.010(2) 0.002(2)
C37 0.038(2) 0.043(2) 0.048(2) -0.0039(18) 0.0102(17) -0.0015(16)
C38 0.054(3) 0.109(4) 0.051(3) 0.002(3) 0.016(2) 0.003(3)
C39 0.078(4) 0.141(6) 0.060(3) -0.005(4) 0.035(3) -0.009(4)
C40 0.056(3) 0.109(5) 0.091(4) -0.016(4) 0.035(3) -0.007(3)
C41 0.043(3) 0.089(4) 0.081(4) -0.013(3) 0.009(2) 0.003(2)
C42 0.049(2) 0.061(3) 0.052(3) -0.006(2) 0.011(2) 0.001(2)
C43 0.042(2) 0.040(2) 0.039(2) -0.0040(17) 0.0093(16) -0.0010(16)
C44 0.041(2) 0.035(2) 0.047(2) -0.0009(17) 0.0050(17) 0.0046(16)
C45 0.042(2) 0.046(2) 0.049(2) -0.0029(19) 0.0098(18) 0.0016(18)
C46 0.049(3) 0.070(3) 0.075(3) -0.002(3) 0.024(2) 0.005(2)
C47 0.065(3) 0.076(4) 0.118(5) -0.013(3) 0.029(3) 0.023(3)
C48 0.077(4) 0.046(3) 0.149(6) 0.000(3) 0.036(4) 0.023(3)
C49 0.053(3) 0.044(2) 0.106(4) 0.011(3) 0.024(3) 0.010(2)
C50 0.036(2) 0.047(2) 0.044(2) -0.0054(19) 0.0066(17) 0.0009(17)
C51 0.043(2) 0.055(3) 0.054(3) -0.008(2) 0.0083(19) -0.0092(19)
C52 0.060(3) 0.070(3) 0.063(3) -0.019(3) 0.009(2) -0.014(2)
C53 0.053(3) 0.104(4) 0.055(3) -0.027(3) -0.006(2) -0.006(3)
C54 0.060(3) 0.092(4) 0.054(3) 0.000(3) -0.007(2) 0.010(3)
C55 0.050(2) 0.056(3) 0.052(3) 0.000(2) 0.001(2) 0.006(2)
F1 0.337(8) 0.156(4) 0.065(2) 0.047(3) -0.017(4) -0.075(5)
F2 0.326(7) 0.074(3) 0.090(3) -0.007(2) -0.050(4) 0.002(3)
F3 0.090(3) 0.499(12) 0.138(4) -0.079(6) -0.006(3) 0.075(5)
F4 0.323(8) 0.134(4) 0.106(3) 0.018(3) 0.068(4) -0.047(4)
F5 0.240(6) 0.094(3) 0.096(3) -0.023(2) 0.010(3) 0.047(3)
P100 0.0921(10) 0.0584(8) 0.0567(8) 0.0093(6) -0.0001(7) 0.0064(7)
F6 0.127(4) 0.365(10) 0.186(6) -0.083(7) 0.006(4) -0.002(5)

loop_
_atom_type_symbol
_atom_type_description
_atom_type_scat_dispersion_real
_atom_type_scat_dispersion_imag
_atom_type_scat_source
C C 0.0033 0.0016 'International Tables Vol C Tables 4.2.6.8 and 6.1.1.4'
H H 0.0000 0.0000 'International Tables Vol C Tables 4.2.6.8 and 6.1.1.4'
Cl Cl 0.1484 0.1585 'International Tables Vol C Tables 4.2.6.8 and 6.1.1.4'
Cu Cu 0.3201 1.2651 'International Tables Vol C Tables 4.2.6.8 and 6.1.1.4'
F F 0.0171 0.0103 'International Tables Vol C Tables 4.2.6.8 and 6.1.1.4'
N N 0.0061 0.0033 'International Tables Vol C Tables 4.2.6.8 and 6.1.1.4'
P P 0.1023 0.0942 'International Tables Vol C Tables 4.2.6.8 and 6.1.1.4'

loop_
_geom_angle_atom_site_label_1
_geom_angle_atom_site_label_2
_geom_angle_atom_site_label_3
_geom_angle
_geom_angle_site_symmetry_1
C101 Cu1 N100 8.3(10) .
C101 Cu1 P1 123.3(4) .
N100 Cu1 P1 118.4(9) .
C101 Cu1 P3 102.2(4) .
N100 Cu1 P3 107.1(8) .
P1 Cu1 P3 134.42(4) .
C101 Cu1 Cu2 63.5(5) .
N100 Cu1 Cu2 69.8(8) .
P1 Cu1 Cu2 97.66(3) .
P3 Cu1 Cu2 100.29(3) .
C100 Cu2 N101 7.6(13) .
C100 Cu2 P4 114.6(12) .
N101 Cu2 P4 118.9(4) .
C100 Cu2 P2 112.0(12) .
N101 Cu2 P2 111.3(4) .
P4 Cu2 P2 124.34(4) .
C100 Cu2 Cu1 135.7(11) .
N101 Cu2 Cu1 128.5(4) .
P4 Cu2 Cu1 81.41(3) .
P2 Cu2 Cu1 85.99(3) .
C7 P1 C13 106.39(19) .
C7 P1 C1 102.97(19) .
C13 P1 C1 102.80(18) .
C7 P1 Cu1 114.25(13) .
C13 P1 Cu1 109.98(13) .
C1 P1 Cu1 119.18(13) .
C14 P2 C20 103.45(17) .
C14 P2 C13 103.87(19) .
C20 P2 C13 104.39(17) .
C14 P2 Cu2 119.80(14) .
C20 P2 Cu2 108.58(13) .
C13 P2 Cu2 115.15(13) .
C31 P3 C37 102.72(18) .
C31 P3 C43 104.93(17) .
C37 P3 C43 103.56(18) .
C31 P3 Cu1 123.66(14) .
C37 P3 Cu1 113.47(13) .
C43 P3 Cu1 106.57(13) .
C44 P4 C43 107.58(18) .
C44 P4 C50 102.10(17) .
C43 P4 C50 101.93(18) .
C44 P4 Cu2 115.28(13) .
C43 P4 Cu2 115.23(13) .
C50 P4 Cu2 113.13(13) .
N100 C100 Cu2 161(3) 3_656
C100 N100 Cu1 167(3) 3_656
C101 N101 Cu2 167.7(12) 3_656
N101 C101 Cu1 179.3(13) 3_656
C2 C1 C6 119.0(4) .
C2 C1 P1 119.4(3) .
C6 C1 P1 121.1(3) .
C1 C2 C3 120.1(5) .
C4 C3 C2 119.1(5) .
C5 C4 C3 121.6(5) .
C4 C5 C6 119.2(5) .
C1 C6 C5 121.0(5) .
C12 C7 C8 118.8(4) .
C12 C7 P1 122.8(3) .
C8 C7 P1 118.5(3) .
C9 C8 C7 120.9(5) .
C10 C9 C8 119.8(5) .
C11 C10 C9 120.1(5) .
C10 C11 C12 120.6(5) .
C7 C12 C11 119.8(5) .
P1 C13 P2 111.9(2) .
C19 C14 C15 118.1(4) .
C19 C14 P2 122.2(4) .
C15 C14 P2 119.8(3) .
C14 C15 C16 121.8(5) .
C17 C16 C15 118.8(5) .
C16 C17 C18 118.9(5) .
C17 C18 C19 121.5(6) .
C14 C19 C18 120.5(6) .
C25 C20 C21 118.7(4) .
C25 C20 P2 117.0(3) .
C21 C20 P2 124.3(3) .
C22 C21 C20 119.9(4) .
C23 C22 C21 120.1(5) .
C24 C23 C22 121.0(4) .
C23 C24 C25 119.8(4) .
C24 C25 C20 120.6(4) .
C32 C31 C36 119.2(4) .
C32 C31 P3 123.1(3) .
C36 C31 P3 117.7(3) .
C33 C32 C31 120.3(4) .
C34 C33 C32 120.3(5) .
C33 C34 C35 120.8(5) .
C34 C35 C36 119.1(5) .
C31 C36 C35 120.3(4) .
C38 C37 C42 118.3(4) .
C38 C37 P3 123.6(3) .
C42 C37 P3 118.1(3) .
C37 C38 C39 120.1(5) .
C40 C39 C38 120.3(5) .
C41 C40 C39 120.2(5) .
C40 C41 C42 120.8(5) .
C41 C42 C37 120.2(4) .
P4 C43 P3 113.4(2) .
C45 C44 C49 118.0(4) .
C45 C44 P4 117.8(3) .
C49 C44 P4 124.2(3) .
C46 C45 C44 122.3(4) .
C47 C46 C45 119.2(5) .
C46 C47 C48 120.8(5) .
C49 C48 C47 119.7(5) .
C48 C49 C44 120.0(5) .
C51 C50 C55 119.1(4) .
C51 C50 P4 118.9(3) .
C55 C50 P4 122.1(3) .
C50 C51 C52 120.5(4) .
C53 C52 C51 119.8(5) .
C52 C53 C54 120.5(4) .
C55 C54 C53 119.8(5) .
C54 C55 C50 120.3(5) .
F3 P100 F1 102.7(4) .
F3 P100 F4 87.9(4) .
F1 P100 F4 169.1(4) .
F3 P100 F2 90.4(4) .
F1 P100 F2 91.4(3) .
F4 P100 F2 86.2(3) .
F3 P100 F6 172.8(5) .
F1 P100 F6 84.2(4) .
F4 P100 F6 85.2(4) .
F2 P100 F6 91.3(4) .
F3 P100 F5 92.7(4) .
F1 P100 F5 89.6(3) .
F4 P100 F5 92.2(3) .
F2 P100 F5 176.5(4) .
F6 P100 F5 85.4(3) .

loop_
_geom_bond_atom_site_label_1
_geom_bond_atom_site_label_2
_geom_bond_distance
_geom_bond_site_symmetry_2
Cu1 C101 1.910(14) .
Cu1 N100 2.03(3) .
Cu1 P1 2.2511(11) .
Cu1 P3 2.2590(11) .
Cu1 Cu2 2.8668(7) .
Cu2 C100 1.89(4) .
Cu2 N101 1.981(13) .
Cu2 P4 2.2586(11) .
Cu2 P2 2.2674(12) .
P1 C7 1.812(4) .
P1 C13 1.830(4) .
P1 C1 1.832(4) .
P2 C14 1.826(4) .
P2 C20 1.831(4) .
P2 C13 1.841(4) .
P3 C31 1.819(4) .
P3 C37 1.824(4) .
P3 C43 1.842(4) .
P4 C44 1.827(4) .
P4 C43 1.833(4) .
P4 C50 1.833(4) .
C100 N100 1.19(6) 3_656
N100 C100 1.19(6) 3_656
N101 C101 1.13(2) 3_656
C101 N101 1.13(2) 3_656
C1 C2 1.368(6) .
C1 C6 1.377(6) .
C2 C3 1.409(7) .
C3 C4 1.357(8) .
C4 C5 1.353(8) .
C5 C6 1.384(6) .
C7 C12 1.379(6) .
C7 C8 1.379(6) .
C8 C9 1.376(6) .
C9 C10 1.367(8) .
C10 C11 1.359(8) .
C11 C12 1.386(7) .
C14 C19 1.334(7) .
C14 C15 1.355(6) .
C15 C16 1.382(6) .
C16 C17 1.335(8) .
C17 C18 1.356(10) .
C18 C19 1.356(8) .
C20 C25 1.387(5) .
C20 C21 1.402(6) .
C21 C22 1.371(6) .
C22 C23 1.369(7) .
C23 C24 1.366(7) .
C24 C25 1.374(6) .
C31 C32 1.384(6) .
C31 C36 1.387(6) .
C32 C33 1.376(6) .
C33 C34 1.362(7) .
C34 C35 1.382(8) .
C35 C36 1.392(6) .
C37 C38 1.377(6) .
C37 C42 1.384(5) .
C38 C39 1.386(7) .
C39 C40 1.355(8) .
C40 C41 1.340(7) .
C41 C42 1.378(6) .
C44 C45 1.389(5) .
C44 C49 1.394(6) .
C45 C46 1.363(6) .
C46 C47 1.363(7) .
C47 C48 1.389(8) .
C48 C49 1.385(7) .
C50 C51 1.373(5) .
C50 C55 1.387(6) .
C51 C52 1.395(6) .
C52 C53 1.354(7) .
C53 C54 1.384(7) .
C54 C55 1.375(6) .
F1 P100 1.502(4) .
F2 P100 1.549(4) .
F3 P100 1.449(4) .
F4 P100 1.539(5) .
F5 P100 1.572(4) .
P100 F6 1.554(6) .
